data_4120050
loop_
_publ_author_name
'N.N. Bhuvan Kumar'
'Olga A. Mukhina'
'Andrei G. Kutateladze'

_publ_contact_author_address
;Department of Chemistry and Biochemistry
University of Denver
FW Olin Hall, 202
2190 E. Iliff Ave
Denver, CO 80208
;
_publ_contact_author_email akutatel.edu
_publ_contact_author_fax 303-871-2254
_publ_contact_author_name 'Andrei Kutateladze'
_publ_contact_author_phone 303-871-2995
_publ_section_title
;
 Photoassisted Synthesis of Enantiopure Alkaloid Mimics Possessing
 Unprecedented Polyheterocyclic Cores
;
_journal_name_full 'Journal of the American Chemical Society'
_journal_page_first 9608
_journal_page_last 9611
_journal_paper_doi 10.1021/ja4042109
_journal_volume 135
_journal_year 2013
_chemical_formula_moiety 'C27 H24 Cl N3 O4 S'
_chemical_formula_sum 'C27 H24 Cl N3 O4 S'
_chemical_formula_weight 522.00
_chemical_name_systematic
;
3S,7R,8R,11R-8-Hydroxy-3-benzyl-8-methyl-5-(4-chlorobenzenesulfonylimino)-
9,10-benzo-2-oxo-1,4 diazatricyclo[5.3.1.0^4,11^]undec-9-ene 
;
_space_group_IT_number 14
_symmetry_cell_setting monoclinic
_symmetry_space_group_name_Hall '-P 2yn'
_symmetry_space_group_name_H-M 'P 1 21/n 1'
_atom_sites_solution_hydrogens geom
_atom_sites_solution_primary direct
_atom_sites_solution_secondary difmap
_audit_creation_method SHELXL-97
_cell_angle_alpha 90.00
_cell_angle_beta 105.620(2)
_cell_angle_gamma 90.00
_cell_formula_units_Z 4
_cell_length_a 8.8046(3)
_cell_length_b 30.0897(11)
_cell_length_c 9.3901(3)
_cell_measurement_reflns_used 9620
_cell_measurement_temperature 296(2)
_cell_measurement_theta_max 26.09
_cell_measurement_theta_min 2.25
_cell_volume 2395.82(14)
_computing_cell_refinement 'Bruker SAINT'
_computing_data_collection 'Bruker APEX2'
_computing_data_reduction 'Bruker SAINT'
_computing_molecular_graphics 'Bruker SHELXTL'
_computing_publication_material 'Bruker SHELXTL'
_computing_structure_refinement 'SHELXL-97 (Sheldrick, 2008)'
_computing_structure_solution 'SHELXS-97 (Sheldrick, 2008)'
_diffrn_ambient_temperature 296(2)
_diffrn_detector_area_resol_mean 8.33
_diffrn_measured_fraction_theta_full 1.000
_diffrn_measured_fraction_theta_max 1.000
_diffrn_measurement_device_type 'Bruker D8 APEX II Diffractometer'
_diffrn_measurement_method '\f and \w scans'
_diffrn_radiation_monochromator graphite
_diffrn_radiation_source 'fine-focus sealed tube'
_diffrn_radiation_type MoK\a
_diffrn_radiation_wavelength 0.71073
_diffrn_reflns_av_R_equivalents 0.0209
_diffrn_reflns_av_sigmaI/netI 0.0073
_diffrn_reflns_limit_h_max 10
_diffrn_reflns_limit_h_min -10
_diffrn_reflns_limit_k_max 36
_diffrn_reflns_limit_k_min -36
_diffrn_reflns_limit_l_max 11
_diffrn_reflns_limit_l_min -11
_diffrn_reflns_number 67344
_diffrn_reflns_theta_full 25.68
_diffrn_reflns_theta_max 25.68
_diffrn_reflns_theta_min 1.35
_exptl_absorpt_coefficient_mu 0.288
_exptl_absorpt_correction_T_max 0.9237
_exptl_absorpt_correction_T_min 0.7982
_exptl_absorpt_correction_type multi-scan
_exptl_crystal_colour colourless
_exptl_crystal_density_diffrn 1.447
_exptl_crystal_description diamond
_exptl_crystal_F_000 1088
_exptl_crystal_size_max 0.82
_exptl_crystal_size_mid 0.39
_exptl_crystal_size_min 0.28
_refine_diff_density_max 0.311
_refine_diff_density_min -0.409
_refine_diff_density_rms 0.047
_refine_ls_extinction_method none
_refine_ls_goodness_of_fit_ref 1.078
_refine_ls_matrix_type full
_refine_ls_number_parameters 327
_refine_ls_number_reflns 4564
_refine_ls_number_restraints 0
_refine_ls_restrained_S_all 1.078
_refine_ls_R_factor_all 0.0433
_refine_ls_R_factor_gt 0.0412
_refine_ls_shift/su_max 0.001
_refine_ls_shift/su_mean 0.000
_refine_ls_structure_factor_coef Fsqd
_refine_ls_weighting_details 'calc w=1/[\s^2^(Fo^2^)+(0.0459P)^2^+1.3202P] where P=(Fo^2^+2Fc^2^)/3'
_refine_ls_weighting_scheme calc
_refine_ls_wR_factor_gt 0.1052
_refine_ls_wR_factor_ref 0.1069
_reflns_number_gt 4286
_reflns_number_total 4564
_reflns_threshold_expression >2sigma(I)
_cod_data_source_file ja4042109_si_002_09.cif
_cod_data_source_block 14
_cod_original_sg_symbol_H-M 'P 1 21/n 1 '
_cod_database_code 4120050

loop_
_symmetry_equiv_pos_as_xyz
'x, y, z'
'-x+1/2, y+1/2, -z+1/2'
'-x, -y, -z'
'x-1/2, -y-1/2, z-1/2'

loop_
_atom_site_label
_atom_site_type_symbol
_atom_site_fract_x
_atom_site_fract_y
_atom_site_fract_z
_atom_site_U_iso_or_equiv
_atom_site_adp_type
_atom_site_occupancy
_atom_site_symmetry_multiplicity
_atom_site_calc_flag
_atom_site_refinement_flags
Cl1 Cl 1.18016(8) 0.73331(3) -0.32040(6) 0.0724(2) Uani 1 1 d .
S1 S 1.18046(6) 0.828954(18) 0.26752(5) 0.05040(16) Uani 1 1 d .
O1 O 1.1766(2) 0.79338(6) 0.36791(17) 0.0789(6) Uani 1 1 d .
O2 O 1.31577(18) 0.85740(6) 0.30508(19) 0.0762(6) Uani 1 1 d .
O3 O 1.07015(15) 0.92646(4) 0.56863(14) 0.0421(3) Uani 1 1 d .
H3 H 1.1166 0.9485 0.6097 0.063 Uiso 1 1 calc R
N1 N 0.80311(17) 0.88803(5) 0.28268(15) 0.0349(3) Uani 1 1 d .
C100 C 0.5938(2) 0.89388(6) -0.06991(18) 0.0362(4) Uani 1 1 d .
N3 N 0.75132(17) 0.94778(5) 0.41041(16) 0.0364(3) Uani 1 1 d .
C1 C 1.1767(2) 0.76112(6) -0.1590(2) 0.0417(4) Uani 1 1 d .
C2 C 1.0502(2) 0.75528(7) -0.1013(2) 0.0509(5) Uani 1 1 d .
H2 H 0.9666 0.7370 -0.1486 0.061 Uiso 1 1 calc R
C3 C 1.0489(2) 0.77682(7) 0.0273(2) 0.0492(5) Uani 1 1 d .
H3A H 0.9652 0.7728 0.0689 0.059 Uiso 1 1 calc R
C4 C 1.1726(2) 0.80456(6) 0.09477(19) 0.0370(4) Uani 1 1 d .
N5 N 1.02067(19) 0.85887(5) 0.22704(16) 0.0434(4) Uani 1 1 d .
C6 C 0.9369(2) 0.86352(5) 0.32025(18) 0.0364(4) Uani 1 1 d .
C7 C 0.7723(2) 0.92542(5) 0.17914(18) 0.0349(4) Uani 1 1 d .
H7 H 0.8583 0.9288 0.1320 0.042 Uiso 1 1 calc R
C8 C 0.6123(2) 0.92390(7) 0.0625(2) 0.0447(4) Uani 1 1 d .
H8A H 0.5335 0.9153 0.1122 0.054 Uiso 1 1 calc R
H8B H 0.5870 0.9539 0.0261 0.054 Uiso 1 1 calc R
C9 C 0.6783(2) 0.85509(6) -0.0683(2) 0.0408(4) Uani 1 1 d .
H9 H 0.7560 0.8472 0.0165 0.049 Uiso 1 1 calc R
C10 C 0.6483(2) 0.82783(7) -0.1919(2) 0.0456(4) Uani 1 1 d .
H10 H 0.7050 0.8016 -0.1891 0.055 Uiso 1 1 calc R
C11 C 0.5347(2) 0.83952(7) -0.3190(2) 0.0473(5) Uani 1 1 d .
H11 H 0.5145 0.8212 -0.4018 0.057 Uiso 1 1 calc R
C12 C 0.9565(2) 0.84517(6) 0.4736(2) 0.0427(4) Uani 1 1 d .
H12A H 1.0666 0.8453 0.5294 0.051 Uiso 1 1 calc R
H12B H 0.9166 0.8150 0.4693 0.051 Uiso 1 1 calc R
C13 C 0.8594(2) 0.87661(6) 0.54401(19) 0.0384(4) Uani 1 1 d .
H13 H 0.7991 0.8592 0.5982 0.046 Uiso 1 1 calc R
C14 C 0.9625(2) 0.91100(6) 0.64828(19) 0.0386(4) Uani 1 1 d .
C15 C 0.8625(2) 0.95019(6) 0.6718(2) 0.0400(4) Uani 1 1 d .
C16 C 0.7655(2) 0.97045(6) 0.54644(19) 0.0383(4) Uani 1 1 d .
C17 C 0.6880(2) 1.00991(7) 0.5530(2) 0.0481(5) Uani 1 1 d .
H17 H 0.6266 1.0232 0.4672 0.058 Uiso 1 1 calc R
C18 C 0.7035(3) 1.02950(8) 0.6901(3) 0.0599(6) Uani 1 1 d .
H18 H 0.6546 1.0565 0.6966 0.072 Uiso 1 1 calc R
C19 C 0.7914(3) 1.00882(9) 0.8163(3) 0.0627(6) Uani 1 1 d .
H19 H 0.7972 1.0213 0.9082 0.075 Uiso 1 1 calc R
C20 C 0.8711(3) 0.96974(8) 0.8080(2) 0.0530(5) Uani 1 1 d .
H20 H 0.9310 0.9564 0.8942 0.064 Uiso 1 1 calc R
C21 C 0.76952(19) 0.96443(6) 0.28258(18) 0.0353(4) Uani 1 1 d .
O10 O 0.77794(17) 1.00351(4) 0.25073(14) 0.0464(3) Uani 1 1 d .
C23 C 0.4518(3) 0.87834(8) -0.3224(2) 0.0538(5) Uani 1 1 d .
H23 H 0.3760 0.8866 -0.4081 0.065 Uiso 1 1 calc R
C24 C 0.4808(2) 0.90513(7) -0.1992(2) 0.0495(5) Uani 1 1 d .
H24 H 0.4235 0.9313 -0.2026 0.059 Uiso 1 1 calc R
C25 C 0.7463(2) 0.89903(6) 0.41035(19) 0.0365(4) Uani 1 1 d .
H25 H 0.6382 0.8883 0.3968 0.044 Uiso 1 1 calc R
C26 C 1.0523(3) 0.88891(8) 0.7920(2) 0.0554(5) Uani 1 1 d .
H26A H 1.1080 0.8635 0.7703 0.083 Uiso 1 1 calc R
H26B H 0.9794 0.8797 0.8460 0.083 Uiso 1 1 calc R
H26C H 1.1262 0.9097 0.8504 0.083 Uiso 1 1 calc R
C27 C 1.2971(2) 0.81039(7) 0.0349(2) 0.0466(4) Uani 1 1 d .
H27 H 1.3796 0.8293 0.0804 0.056 Uiso 1 1 calc R
C28 C 1.2998(2) 0.78818(7) -0.0928(2) 0.0502(5) Uani 1 1 d .
H28 H 1.3845 0.7916 -0.1333 0.060 Uiso 1 1 calc R

loop_
_atom_site_aniso_label
_atom_site_aniso_U_11
_atom_site_aniso_U_22
_atom_site_aniso_U_33
_atom_site_aniso_U_23
_atom_site_aniso_U_13
_atom_site_aniso_U_12
Cl1 0.0666(4) 0.1028(5) 0.0496(3) -0.0267(3) 0.0186(3) 0.0063(3)
S1 0.0516(3) 0.0567(3) 0.0371(2) -0.0075(2) 0.0019(2) 0.0240(2)
O1 0.1140(15) 0.0808(11) 0.0447(8) 0.0188(8) 0.0266(9) 0.0605(11)
O2 0.0467(9) 0.0905(12) 0.0761(11) -0.0441(10) -0.0097(8) 0.0116(8)
O3 0.0377(7) 0.0445(7) 0.0467(7) -0.0068(6) 0.0159(6) -0.0052(5)
N1 0.0371(7) 0.0337(7) 0.0320(7) -0.0038(6) 0.0061(6) 0.0021(6)
C100 0.0338(8) 0.0397(9) 0.0327(8) -0.0021(7) 0.0049(7) -0.0007(7)
N3 0.0378(8) 0.0353(7) 0.0360(7) -0.0051(6) 0.0095(6) 0.0015(6)
C1 0.0418(10) 0.0460(10) 0.0370(9) -0.0011(8) 0.0105(8) 0.0064(8)
C2 0.0446(11) 0.0526(11) 0.0571(12) -0.0159(9) 0.0164(9) -0.0135(9)
C3 0.0414(10) 0.0563(12) 0.0565(12) -0.0087(9) 0.0248(9) -0.0071(9)
C4 0.0385(9) 0.0348(9) 0.0360(9) -0.0009(7) 0.0072(7) 0.0089(7)
N5 0.0473(9) 0.0453(9) 0.0353(8) -0.0015(6) 0.0074(7) 0.0158(7)
C6 0.0416(9) 0.0299(8) 0.0335(8) -0.0050(7) 0.0029(7) 0.0023(7)
C7 0.0350(9) 0.0355(9) 0.0323(8) -0.0014(7) 0.0057(7) 0.0040(7)
C8 0.0416(10) 0.0472(10) 0.0387(9) -0.0067(8) -0.0006(8) 0.0117(8)
C9 0.0427(10) 0.0422(9) 0.0346(9) 0.0009(7) 0.0053(7) 0.0029(8)
C10 0.0475(11) 0.0431(10) 0.0475(10) -0.0058(8) 0.0149(8) 0.0012(8)
C11 0.0471(11) 0.0581(12) 0.0374(9) -0.0130(8) 0.0124(8) -0.0104(9)
C12 0.0541(11) 0.0339(9) 0.0375(9) 0.0013(7) 0.0079(8) 0.0031(8)
C13 0.0413(9) 0.0386(9) 0.0367(9) 0.0022(7) 0.0127(7) -0.0039(7)
C14 0.0378(9) 0.0451(10) 0.0337(8) -0.0020(7) 0.0109(7) -0.0022(8)
C15 0.0369(9) 0.0478(10) 0.0377(9) -0.0069(8) 0.0144(7) -0.0053(8)
C16 0.0356(9) 0.0421(9) 0.0397(9) -0.0094(7) 0.0144(7) -0.0039(7)
C17 0.0446(11) 0.0477(11) 0.0537(11) -0.0096(9) 0.0161(9) 0.0019(8)
C18 0.0580(13) 0.0590(13) 0.0678(14) -0.0240(11) 0.0259(11) 0.0027(10)
C19 0.0628(14) 0.0774(16) 0.0522(12) -0.0287(11) 0.0227(11) -0.0023(12)
C20 0.0525(12) 0.0694(14) 0.0383(10) -0.0110(9) 0.0141(9) -0.0015(10)
C21 0.0306(8) 0.0364(9) 0.0354(9) -0.0029(7) 0.0027(7) 0.0015(7)
O10 0.0571(8) 0.0348(7) 0.0440(7) -0.0011(5) 0.0079(6) 0.0001(6)
C23 0.0498(11) 0.0661(13) 0.0369(10) -0.0049(9) -0.0031(8) 0.0021(10)
C24 0.0478(11) 0.0495(11) 0.0431(10) -0.0025(8) -0.0015(8) 0.0104(9)
C25 0.0362(9) 0.0363(9) 0.0376(9) -0.0043(7) 0.0108(7) -0.0047(7)
C26 0.0617(13) 0.0623(13) 0.0380(10) 0.0017(9) 0.0065(9) 0.0066(11)
C27 0.0382(10) 0.0499(11) 0.0496(11) -0.0043(9) 0.0084(8) -0.0071(8)
C28 0.0395(10) 0.0674(13) 0.0482(11) -0.0012(10) 0.0196(8) -0.0055(9)

loop_
_atom_type_symbol
_atom_type_description
_atom_type_scat_dispersion_real
_atom_type_scat_dispersion_imag
_atom_type_scat_source
C C 0.0033 0.0016 'International Tables Vol C Tables 4.2.6.8 and 6.1.1.4'
H H 0.0000 0.0000 'International Tables Vol C Tables 4.2.6.8 and 6.1.1.4'
N N 0.0061 0.0033 'International Tables Vol C Tables 4.2.6.8 and 6.1.1.4'
O O 0.0106 0.0060 'International Tables Vol C Tables 4.2.6.8 and 6.1.1.4'
S S 0.1246 0.1234 'International Tables Vol C Tables 4.2.6.8 and 6.1.1.4'
Cl Cl 0.1484 0.1585 'International Tables Vol C Tables 4.2.6.8 and 6.1.1.4'

loop_
_geom_angle_atom_site_label_1
_geom_angle_atom_site_label_2
_geom_angle_atom_site_label_3
_geom_angle
O2 S1 O1 116.77(12)
O2 S1 N5 109.67(10)
O1 S1 N5 113.24(10)
O2 S1 C4 107.40(10)
O1 S1 C4 106.98(9)
N5 S1 C4 101.42(8)
C14 O3 H3 109.5
C6 N1 C25 112.15(14)
C6 N1 C7 125.75(15)
C25 N1 C7 109.21(13)
C9 C100 C24 118.20(17)
C9 C100 C8 123.90(15)
C24 C100 C8 117.85(16)
C21 N3 C16 128.13(15)
C21 N3 C25 112.43(14)
C16 N3 C25 118.34(14)
C28 C1 C2 121.68(18)
C28 C1 Cl1 119.10(15)
C2 C1 Cl1 119.22(15)
C3 C2 C1 119.04(18)
C3 C2 H2 120.5
C1 C2 H2 120.5
C2 C3 C4 119.71(18)
C2 C3 H3A 120.1
C4 C3 H3A 120.1
C27 C4 C3 120.52(17)
C27 C4 S1 119.05(14)
C3 C4 S1 120.19(14)
C6 N5 S1 121.06(13)
N5 C6 N1 119.78(16)
N5 C6 C12 131.78(16)
N1 C6 C12 108.42(15)
N1 C7 C21 101.54(13)
N1 C7 C8 114.92(15)
C21 C7 C8 107.91(14)
N1 C7 H7 110.7
C21 C7 H7 110.7
C8 C7 H7 110.7
C100 C8 C7 118.69(15)
C100 C8 H8A 107.6
C7 C8 H8A 107.6
C100 C8 H8B 107.6
C7 C8 H8B 107.6
H8A C8 H8B 107.1
C100 C9 C10 120.63(17)
C100 C9 H9 119.7
C10 C9 H9 119.7
C11 C10 C9 120.20(18)
C11 C10 H10 119.9
C9 C10 H10 119.9
C23 C11 C10 119.61(18)
C23 C11 H11 120.2
C10 C11 H11 120.2
C6 C12 C13 104.56(14)
C6 C12 H12A 110.8
C13 C12 H12A 110.8
C6 C12 H12B 110.8
C13 C12 H12B 110.8
H12A C12 H12B 108.9
C25 C13 C12 103.43(14)
C25 C13 C14 111.49(14)
C12 C13 C14 112.68(15)
C25 C13 H13 109.7
C12 C13 H13 109.7
C14 C13 H13 109.7
O3 C14 C26 110.22(16)
O3 C14 C15 108.27(14)
C26 C14 C15 113.09(15)
O3 C14 C13 104.20(13)
C26 C14 C13 110.31(16)
C15 C14 C13 110.35(14)
C20 C15 C16 117.42(18)
C20 C15 C14 124.79(18)
C16 C15 C14 117.53(15)
C17 C16 C15 122.44(17)
C17 C16 N3 121.84(17)
C15 C16 N3 115.72(15)
C16 C17 C18 118.7(2)
C16 C17 H17 120.6
C18 C17 H17 120.6
C19 C18 C17 119.9(2)
C19 C18 H18 120.1
C17 C18 H18 120.1
C18 C19 C20 120.77(19)
C18 C19 H19 119.6
C20 C19 H19 119.6
C19 C20 C15 120.6(2)
C19 C20 H20 119.7
C15 C20 H20 119.7
O10 C21 N3 127.25(16)
O10 C21 C7 124.88(16)
N3 C21 C7 107.83(14)
C11 C23 C24 120.07(18)
C11 C23 H23 120.0
C24 C23 H23 120.0
C23 C24 C100 121.28(19)
C23 C24 H24 119.4
C100 C24 H24 119.4
N1 C25 N3 102.16(13)
N1 C25 C13 106.44(14)
N3 C25 C13 115.27(14)
N1 C25 H25 110.8
N3 C25 H25 110.8
C13 C25 H25 110.8
C14 C26 H26A 109.5
C14 C26 H26B 109.5
H26A C26 H26B 109.5
C14 C26 H26C 109.5
H26A C26 H26C 109.5
H26B C26 H26C 109.5
C4 C27 C28 119.79(18)
C4 C27 H27 120.1
C28 C27 H27 120.1
C1 C28 C27 119.25(18)
C1 C28 H28 120.4
C27 C28 H28 120.4

loop_
_geom_bond_atom_site_label_1
_geom_bond_atom_site_label_2
_geom_bond_distance
Cl1 C1 1.7390(19)
S1 O2 1.4318(18)
S1 O1 1.4327(18)
S1 N5 1.6267(15)
S1 C4 1.7649(17)
O3 C14 1.434(2)
O3 H3 0.8200
N1 C6 1.354(2)
N1 C25 1.456(2)
N1 C7 1.464(2)
C100 C9 1.382(3)
C100 C24 1.389(2)
C100 C8 1.510(2)
N3 C21 1.349(2)
N3 C16 1.424(2)
N3 C25 1.468(2)
C1 C28 1.364(3)
C1 C2 1.375(3)
C2 C3 1.373(3)
C2 H2 0.9300
C3 C4 1.383(3)
C3 H3A 0.9300
C4 C27 1.371(3)
N5 C6 1.295(2)
C6 C12 1.508(2)
C7 C21 1.528(2)
C7 C8 1.535(2)
C7 H7 0.9800
C8 H8A 0.9700
C8 H8B 0.9700
C9 C10 1.387(3)
C9 H9 0.9300
C10 C11 1.380(3)
C10 H10 0.9300
C11 C23 1.373(3)
C11 H11 0.9300
C12 C13 1.539(3)
C12 H12A 0.9700
C12 H12B 0.9700
C13 C25 1.532(2)
C13 C14 1.541(2)
C13 H13 0.9800
C14 C26 1.521(3)
C14 C15 1.523(3)
C15 C20 1.391(3)
C15 C16 1.395(3)
C16 C17 1.379(3)
C17 C18 1.389(3)
C17 H17 0.9300
C18 C19 1.377(4)
C18 H18 0.9300
C19 C20 1.382(3)
C19 H19 0.9300
C20 H20 0.9300
C21 O10 1.220(2)
C23 C24 1.376(3)
C23 H23 0.9300
C24 H24 0.9300
C25 H25 0.9800
C26 H26A 0.9600
C26 H26B 0.9600
C26 H26C 0.9600
C27 C28 1.378(3)
C27 H27 0.9300
C28 H28 0.9300
